data_1545287
loop_
_publ_author_name
'Goswami, V. E.'
'Walli, A.'
'F\"orster, M'
'Dechert, S.'
'Demeshko, S.'
'Holthausen, M. C.'
'Meyer, F.'

_publ_section_title
;
 Acid/base triggered interconversion of \m-\h(2):\h(2)-peroxido and
 bis(\m-oxido) dicopper intermediates capped by proton-responsive ligands.
;
_journal_issue 4
_journal_name_full 'Chemical science'
_journal_page_first 3031
_journal_page_last 3037
_journal_paper_doi 10.1039/c6sc04820j
_journal_volume 8
_journal_year 2017
_chemical_formula_moiety 'C26 H44 Cu2 N4 O4 2+, 2(C15 H25 Cu N3 O2 +), 4(Cl O4 -)'
_chemical_formula_sum 'C56 H94 Cl4 Cu4 N10 O24'
_chemical_formula_weight 1687.37
_space_group_crystal_system triclinic
_space_group_IT_number 2
_space_group_name_Hall '-P 1'
_space_group_name_H-M_alt 'P -1'
_symmetry_space_group_name_Hall '-P 1'
_symmetry_space_group_name_H-M 'P -1'
_atom_sites_solution_hydrogens geom
_audit_creation_method SHELXL-2014/7
_audit_update_record
;
2016-10-25 deposited with the CCDC.
2017-01-23 downloaded from the CCDC.
;
_cell_angle_alpha 106.670(4)
_cell_angle_beta 96.765(4)
_cell_angle_gamma 118.889(3)
_cell_formula_units_Z 1
_cell_length_a 12.2247(6)
_cell_length_b 12.3904(5)
_cell_length_c 15.0274(7)
_cell_measurement_reflns_used 25354
_cell_measurement_temperature 133(2)
_cell_measurement_theta_max 26.739
_cell_measurement_theta_min 1.486
_cell_volume 1817.80(18)
_computing_cell_refinement 'X-AREA (Stoe & Cie, 2002)'
_computing_data_collection 'X-AREA (Stoe & Cie, 2002)'
_computing_data_reduction 'X-AREA (Stoe & Cie, 2002)'
_computing_molecular_graphics 'DIAMOND (Brandenburg, 2012)'
_computing_publication_material 'SHELXL-2014 (Sheldrick, 2014)'
_computing_structure_refinement 'SHELXL-2014/7 (Sheldrick, 2014)'
_computing_structure_solution 'SHELXS-2014 (Sheldrick, 2014)'
_diffrn_ambient_temperature 133(2)
_diffrn_measured_fraction_theta_full 1.000
_diffrn_measured_fraction_theta_max 0.996
_diffrn_measurement_device_type 'Stoe IPDS II'
_diffrn_measurement_method \w
_diffrn_radiation_type MoK\a
_diffrn_radiation_wavelength 0.71073
_diffrn_reflns_av_R_equivalents 0.0396
_diffrn_reflns_av_unetI/netI 0.0392
_diffrn_reflns_Laue_measured_fraction_full 1.000
_diffrn_reflns_Laue_measured_fraction_max 0.996
_diffrn_reflns_limit_h_max 15
_diffrn_reflns_limit_h_min -15
_diffrn_reflns_limit_k_max 15
_diffrn_reflns_limit_k_min -15
_diffrn_reflns_limit_l_max 18
_diffrn_reflns_limit_l_min -18
_diffrn_reflns_number 25354
_diffrn_reflns_point_group_measured_fraction_full 1.000
_diffrn_reflns_point_group_measured_fraction_max 0.996
_diffrn_reflns_theta_full 25.242
_diffrn_reflns_theta_max 26.739
_diffrn_reflns_theta_min 1.486
_diffrn_source 'fine-focus sealed tube'
_exptl_absorpt_coefficient_mu 1.381
_exptl_absorpt_correction_T_max 0.7235
_exptl_absorpt_correction_T_min 0.5289
_exptl_absorpt_correction_type numerical
_exptl_absorpt_process_details 'X-RED (Stoe & Cie, 2002)'
_exptl_crystal_colour colorless
_exptl_crystal_density_diffrn 1.541
_exptl_crystal_description block
_exptl_crystal_F_000 876
_exptl_crystal_size_max 0.500
_exptl_crystal_size_mid 0.500
_exptl_crystal_size_min 0.320
_refine_diff_density_max 0.533
_refine_diff_density_min -0.276
_refine_diff_density_rms 0.067
_refine_ls_extinction_method none
_refine_ls_goodness_of_fit_ref 0.953
_refine_ls_hydrogen_treatment constr
_refine_ls_matrix_type full
_refine_ls_number_parameters 471
_refine_ls_number_reflns 7693
_refine_ls_number_restraints 58
_refine_ls_restrained_S_all 0.956
_refine_ls_R_factor_all 0.0490
_refine_ls_R_factor_gt 0.0339
_refine_ls_shift/su_max 0.001
_refine_ls_shift/su_mean 0.000
_refine_ls_structure_factor_coef Fsqd
_refine_ls_weighting_details 'w=1/[\s^2^(Fo^2^)+(0.0495P)^2^] where P=(Fo^2^+2Fc^2^)/3'
_refine_ls_weighting_scheme calc
_refine_ls_wR_factor_gt 0.0758
_refine_ls_wR_factor_ref 0.0799
_reflns_Friedel_coverage 0.000
_reflns_number_gt 6079
_reflns_number_total 7693
_reflns_threshold_expression 'I > 2\s(I)'
_cod_data_source_file c6sc04820j2.cif
_cod_data_source_block 1-vg277
_cod_depositor_comments
;Adding full bibliography for 1545287--1545291.cif.

 Adding full bibliography for 1545287--1545291.cif.
;
_cod_original_cell_volume 1817.79(16)
_cod_database_code 1545287
_shelx_shelxl_version_number 2014/7
_shelx_space_group_comment
;
The symmetry employed for this shelxl refinement is uniquely defined
by the following loop, which should always be used as a source of
symmetry information in preference to the above space-group names.
They are only intended as comments.
;
_shelx_estimated_absorpt_t_min 0.545
_shelx_estimated_absorpt_t_max 0.666

loop_
_space_group_symop_operation_xyz
'x, y, z'
'-x, -y, -z'

loop_
_atom_site_label
_atom_site_type_symbol
_atom_site_fract_x
_atom_site_fract_y
_atom_site_fract_z
_atom_site_U_iso_or_equiv
_atom_site_adp_type
_atom_site_occupancy
_atom_site_site_symmetry_order
_atom_site_calc_flag
_atom_site_refinement_flags_posn
_atom_site_refinement_flags_adp
_atom_site_refinement_flags_occupancy
_atom_site_disorder_assembly
_atom_site_disorder_group
Cu1 Cu 0.83559(3) 0.33655(3) 0.11894(2) 0.02656(8) Uani 1 1 d . . . . .
N1 N 0.73790(17) 0.37856(18) 0.03820(13) 0.0226(4) Uani 1 1 d . . . . .
N2 N 0.97693(17) 0.52900(18) 0.19448(13) 0.0238(4) Uani 1 1 d . . . . .
O1 O 0.69098(18) 0.49953(18) -0.02404(14) 0.0450(5) Uani 1 1 d . . . . .
O2 O 1.07817(16) 0.75159(15) 0.24805(12) 0.0336(4) Uani 1 1 d . . . . .
N3 N 0.8330(2) 0.1914(2) 0.13266(15) 0.0343(5) Uani 1 1 d . . . . .
C1 C 0.8970(2) 0.6302(2) 0.10136(16) 0.0241(4) Uani 1 1 d . . . . .
C2 C 0.8633(2) 0.7349(2) 0.14558(18) 0.0302(5) Uani 1 1 d . . . . .
H2A H 0.8044 0.7327 0.0939 0.045 Uiso 1 1 calc R U . . .
H2B H 0.9441 0.8245 0.1763 0.045 Uiso 1 1 calc R U . . .
H2C H 0.8201 0.7140 0.1947 0.045 Uiso 1 1 calc R U . . .
C3 C 0.9774(2) 0.6728(3) 0.03184(18) 0.0326(5) Uani 1 1 d . . . . .
H3A H 0.9972 0.6056 0.0018 0.049 Uiso 1 1 calc R U . . .
H3B H 1.0596 0.7600 0.0689 0.049 Uiso 1 1 calc R U . . .
H3C H 0.9265 0.6798 -0.0192 0.049 Uiso 1 1 calc R U . . .
C4 C 0.7723(2) 0.4946(2) 0.04063(16) 0.0249(4) Uani 1 1 d . . . . .
C5 C 0.5760(3) 0.3644(3) -0.0741(2) 0.0472(7) Uani 1 1 d . . . . .
H5A H 0.5535 0.3380 -0.1457 0.057 Uiso 1 1 calc R U . . .
H5B H 0.4997 0.3573 -0.0533 0.057 Uiso 1 1 calc R U . . .
C6 C 0.6147(2) 0.2756(2) -0.04472(16) 0.0282(5) Uani 1 1 d . . . . .
C7 C 0.5141(3) 0.1780(3) -0.0116(2) 0.0436(6) Uani 1 1 d . . . . .
H7A H 0.4929 0.2266 0.0400 0.065 Uiso 1 1 calc R U . . .
H7B H 0.5496 0.1330 0.0137 0.065 Uiso 1 1 calc R U . . .
H7C H 0.4344 0.1110 -0.0668 0.065 Uiso 1 1 calc R U . . .
C8 C 0.6502(3) 0.2030(3) -0.12446(18) 0.0422(6) Uani 1 1 d . . . . .
H8A H 0.5720 0.1378 -0.1812 0.063 Uiso 1 1 calc R U . . .
H8B H 0.6840 0.1561 -0.1000 0.063 Uiso 1 1 calc R U . . .
H8C H 0.7177 0.2683 -0.1435 0.063 Uiso 1 1 calc R U . . .
C9 C 0.9822(2) 0.6288(2) 0.18268(15) 0.0230(4) Uani 1 1 d . . . . .
C10 C 1.1572(2) 0.7326(2) 0.31485(17) 0.0293(5) Uani 1 1 d . . . . .
H10A H 1.1650 0.7786 0.3833 0.035 Uiso 1 1 calc R U . . .
H10B H 1.2462 0.7679 0.3078 0.035 Uiso 1 1 calc R U . . .
C11 C 1.0825(2) 0.5797(2) 0.28512(16) 0.0252(4) Uani 1 1 d . . . . .
C12 C 1.0158(2) 0.5341(3) 0.35872(17) 0.0315(5) Uani 1 1 d . . . . .
H12A H 0.9541 0.5625 0.3667 0.047 Uiso 1 1 calc R U . . .
H12B H 1.0823 0.5744 0.4217 0.047 Uiso 1 1 calc R U . . .
H12C H 0.9681 0.4361 0.3350 0.047 Uiso 1 1 calc R U . . .
C13 C 1.1675(2) 0.5236(3) 0.26132(18) 0.0330(5) Uani 1 1 d . . . . .
H13A H 1.1134 0.4255 0.2363 0.050 Uiso 1 1 calc R U . . .
H13B H 1.2380 0.5584 0.3205 0.050 Uiso 1 1 calc R U . . .
H13C H 1.2057 0.5511 0.2118 0.050 Uiso 1 1 calc R U . . .
C14 C 0.8447(2) 0.1076(2) 0.13816(18) 0.0298(5) Uani 1 1 d . . . . .
C15 C 0.8605(3) 0.0012(3) 0.1452(2) 0.0363(6) Uani 1 1 d . . . . .
H15A H 0.8180 -0.0312 0.1915 0.054 Uiso 1 1 calc R U . . .
H15B H 0.9542 0.0358 0.1678 0.054 Uiso 1 1 calc R U . . .
H15C H 0.8201 -0.0729 0.0809 0.054 Uiso 1 1 calc R U . . .
Cu2 Cu 0.60662(3) 0.67082(3) 0.55697(2) 0.02785(8) Uani 1 1 d . . . . .
N11 N 0.49313(17) 0.68345(18) 0.62644(13) 0.0231(4) Uani 1 1 d . . . . .
N12 N 0.27546(17) 0.31842(18) 0.51453(13) 0.0231(4) Uani 1 1 d . . . . .
O11 O 0.36331(15) 0.65915(16) 0.72171(12) 0.0302(4) Uani 1 1 d . . . . .
O12 O 0.18551(14) 0.33438(16) 0.63431(11) 0.0258(3) Uani 1 1 d . . . . .
C21 C 0.4204(2) 0.4937(2) 0.68272(16) 0.0237(4) Uani 1 1 d . . . . .
C22 C 0.5364(2) 0.4823(3) 0.66536(19) 0.0345(5) Uani 1 1 d . . . . .
H22A H 0.5223 0.3987 0.6681 0.052 Uiso 1 1 calc R U . . .
H22B H 0.6176 0.5588 0.7158 0.052 Uiso 1 1 calc R U . . .
H22C H 0.5432 0.4824 0.6010 0.052 Uiso 1 1 calc R U . . .
C23 C 0.4155(2) 0.4960(2) 0.78464(17) 0.0319(5) Uani 1 1 d . . . . .
H23A H 0.3432 0.5048 0.7984 0.048 Uiso 1 1 calc R U . . .
H23B H 0.4985 0.5723 0.8333 0.048 Uiso 1 1 calc R U . . .
H23C H 0.4016 0.4124 0.7874 0.048 Uiso 1 1 calc R U . . .
C24 C 0.4323(2) 0.6188(2) 0.67523(16) 0.0229(4) Uani 1 1 d . . . . .
C25 C 0.3990(3) 0.7868(2) 0.7144(2) 0.0338(5) Uani 1 1 d . . . . .
H25A H 0.4615 0.8635 0.7765 0.041 Uiso 1 1 calc R U . . .
H25B H 0.3202 0.7903 0.6977 0.041 Uiso 1 1 calc R U . . .
C26 C 0.4627(2) 0.7895(2) 0.63239(17) 0.0270(5) Uani 1 1 d . . . . .
C27 C 0.3663(3) 0.7413(3) 0.5343(2) 0.0420(6) Uani 1 1 d . . . . .
H27A H 0.4087 0.7360 0.4831 0.063 Uiso 1 1 calc R U . . .
H27B H 0.3392 0.8045 0.5370 0.063 Uiso 1 1 calc R U . . .
H27C H 0.2891 0.6523 0.5195 0.063 Uiso 1 1 calc R U . . .
C28 C 0.5848(2) 0.9233(2) 0.65475(19) 0.0351(5) Uani 1 1 d . . . . .
H28A H 0.6494 0.9483 0.7144 0.053 Uiso 1 1 calc R U . . .
H28B H 0.5630 0.9914 0.6641 0.053 Uiso 1 1 calc R U . . .
H28C H 0.6217 0.9175 0.6004 0.053 Uiso 1 1 calc R U . . .
C29 C 0.2928(2) 0.3769(2) 0.60510(16) 0.0220(4) Uani 1 1 d . . . . .
C30 C 0.0820(2) 0.2109(2) 0.55289(17) 0.0299(5) Uani 1 1 d . . . . .
H30A H -0.0024 0.2053 0.5442 0.036 Uiso 1 1 calc R U . . .
H30B H 0.0703 0.1311 0.5634 0.036 Uiso 1 1 calc R U . . .
C31 C 0.1305(2) 0.2207(2) 0.46462(16) 0.0254(4) Uani 1 1 d . . . . .
C32 C 0.0808(3) 0.2852(3) 0.41233(19) 0.0351(5) Uani 1 1 d . . . . .
H32A H 0.1029 0.3716 0.4594 0.053 Uiso 1 1 calc R U . . .
H32B H -0.0146 0.2258 0.3828 0.053 Uiso 1 1 calc R U . . .
H32C H 0.1223 0.2994 0.3613 0.053 Uiso 1 1 calc R U . . .
C33 C 0.1011(2) 0.0880(2) 0.39458(18) 0.0314(5) Uani 1 1 d . . . . .
H33A H 0.1395 0.1014 0.3420 0.047 Uiso 1 1 calc R U . . .
H33B H 0.0059 0.0244 0.3669 0.047 Uiso 1 1 calc R U . . .
H33C H 0.1389 0.0522 0.4295 0.047 Uiso 1 1 calc R U . . .
Cl1 Cl 0.32521(5) 0.07074(6) 0.64207(4) 0.02822(12) Uani 1 1 d . . . . .
O21 O 0.3241(2) -0.0019(2) 0.70116(16) 0.0519(5) Uani 1 1 d . . . . .
O22 O 0.2453(3) -0.0204(2) 0.54498(16) 0.0677(7) Uani 1 1 d . . . . .
O23 O 0.2765(2) 0.1522(2) 0.68023(17) 0.0566(6) Uani 1 1 d . . . . .
O24 O 0.4568(2) 0.1536(2) 0.64313(19) 0.0599(6) Uani 1 1 d . . . . .
Cl2A Cl 0.77619(14) 0.85344(14) 0.86753(10) 0.0368(3) Uani 0.805(4) 1 d D . P A 1
O31A O 0.7996(3) 0.8059(3) 0.7770(2) 0.0622(9) Uani 0.805(4) 1 d D . P A 1
O32A O 0.8748(3) 0.9909(2) 0.9221(2) 0.0559(8) Uani 0.805(4) 1 d D . P A 1
O33A O 0.7686(4) 0.7743(3) 0.9214(2) 0.0767(11) Uani 0.805(4) 1 d D . P A 1
O34A O 0.6504(3) 0.8365(4) 0.8443(2) 0.0651(9) Uani 0.805(4) 1 d D . P A 1
Cl2B Cl 0.7853(7) 0.8324(7) 0.8462(5) 0.0368(3) Uani 0.195(4) 1 d D . P A 2
O31B O 0.7664(13) 0.7472(13) 0.7535(9) 0.0622(9) Uani 0.195(4) 1 d D . P A 2
O32B O 0.8530(10) 0.9678(9) 0.8570(10) 0.0559(8) Uani 0.195(4) 1 d D . P A 2
O33B O 0.8652(14) 0.8237(13) 0.9201(9) 0.0767(11) Uani 0.195(4) 1 d D . P A 2
O34B O 0.6648(10) 0.7933(15) 0.8664(9) 0.0651(9) Uani 0.195(4) 1 d D . P A 2

loop_
_atom_site_aniso_label
_atom_site_aniso_U_11
_atom_site_aniso_U_22
_atom_site_aniso_U_33
_atom_site_aniso_U_23
_atom_site_aniso_U_13
_atom_site_aniso_U_12
Cu1 0.03215(15) 0.01761(14) 0.02954(15) 0.00969(12) 0.00431(12) 0.01417(12)
N1 0.0251(9) 0.0196(9) 0.0228(9) 0.0073(8) 0.0058(7) 0.0128(8)
N2 0.0251(9) 0.0196(9) 0.0231(9) 0.0069(8) 0.0020(7) 0.0116(8)
O1 0.0453(11) 0.0280(10) 0.0506(11) 0.0133(9) -0.0117(9) 0.0189(9)
O2 0.0347(9) 0.0175(8) 0.0358(9) 0.0051(7) -0.0015(7) 0.0108(7)
N3 0.0358(11) 0.0224(10) 0.0391(12) 0.0110(9) 0.0016(9) 0.0147(9)
C1 0.0295(11) 0.0166(10) 0.0272(11) 0.0088(9) 0.0075(9) 0.0136(9)
C2 0.0340(12) 0.0212(12) 0.0393(13) 0.0115(10) 0.0106(10) 0.0182(10)
C3 0.0394(13) 0.0324(13) 0.0341(13) 0.0173(11) 0.0162(11) 0.0217(11)
C4 0.0291(11) 0.0250(12) 0.0245(11) 0.0105(9) 0.0060(9) 0.0176(10)
C5 0.0389(14) 0.0320(15) 0.0540(17) 0.0082(13) -0.0107(13) 0.0178(13)
C6 0.0262(11) 0.0228(12) 0.0270(11) 0.0040(10) 0.0008(9) 0.0123(10)
C7 0.0300(13) 0.0333(15) 0.0486(16) 0.0095(13) 0.0110(12) 0.0081(11)
C8 0.0428(15) 0.0411(16) 0.0269(13) 0.0008(12) 0.0038(11) 0.0202(13)
C9 0.0243(10) 0.0181(11) 0.0230(10) 0.0055(9) 0.0069(9) 0.0106(9)
C10 0.0279(11) 0.0281(12) 0.0249(11) 0.0051(10) 0.0038(9) 0.0142(10)
C11 0.0237(10) 0.0253(12) 0.0238(11) 0.0074(9) 0.0030(9) 0.0135(10)
C12 0.0317(12) 0.0393(14) 0.0301(12) 0.0170(11) 0.0100(10) 0.0219(11)
C13 0.0318(12) 0.0390(14) 0.0312(12) 0.0106(11) 0.0071(10) 0.0235(11)
C14 0.0302(12) 0.0225(12) 0.0365(13) 0.0132(10) 0.0083(10) 0.0136(10)
C15 0.0450(14) 0.0292(13) 0.0499(15) 0.0223(12) 0.0182(12) 0.0263(12)
Cu2 0.02924(15) 0.02216(15) 0.03343(16) 0.01002(12) 0.01831(12) 0.01352(12)
N11 0.0225(9) 0.0174(9) 0.0257(9) 0.0049(8) 0.0077(7) 0.0101(8)
N12 0.0244(9) 0.0186(9) 0.0286(10) 0.0102(8) 0.0113(8) 0.0123(8)
O11 0.0336(9) 0.0253(8) 0.0455(10) 0.0179(8) 0.0251(8) 0.0207(8)
O12 0.0219(7) 0.0277(8) 0.0281(8) 0.0118(7) 0.0112(6) 0.0125(7)
C21 0.0221(10) 0.0208(11) 0.0298(11) 0.0096(9) 0.0092(9) 0.0128(9)
C22 0.0308(12) 0.0334(14) 0.0417(14) 0.0116(12) 0.0118(11) 0.0208(11)
C23 0.0345(12) 0.0280(13) 0.0297(12) 0.0106(10) 0.0071(10) 0.0156(11)
C24 0.0186(10) 0.0199(11) 0.0267(11) 0.0058(9) 0.0077(8) 0.0097(9)
C25 0.0421(14) 0.0230(12) 0.0493(15) 0.0177(11) 0.0262(12) 0.0222(11)
C26 0.0303(11) 0.0204(11) 0.0318(12) 0.0089(10) 0.0112(10) 0.0152(10)
C27 0.0450(15) 0.0351(15) 0.0424(15) 0.0096(12) 0.0013(12) 0.0251(13)
C28 0.0406(13) 0.0220(12) 0.0423(14) 0.0124(11) 0.0200(12) 0.0152(11)
C29 0.0253(10) 0.0212(11) 0.0289(11) 0.0140(9) 0.0128(9) 0.0159(9)
C30 0.0235(11) 0.0282(12) 0.0315(12) 0.0123(10) 0.0096(9) 0.0091(10)
C31 0.0232(10) 0.0237(11) 0.0298(11) 0.0129(10) 0.0089(9) 0.0116(9)
C32 0.0397(13) 0.0338(14) 0.0358(13) 0.0167(11) 0.0083(11) 0.0219(12)
C33 0.0322(12) 0.0229(12) 0.0332(12) 0.0095(10) 0.0076(10) 0.0123(10)
Cl1 0.0308(3) 0.0256(3) 0.0289(3) 0.0086(2) 0.0059(2) 0.0176(2)
O21 0.0682(14) 0.0572(13) 0.0599(13) 0.0389(11) 0.0274(11) 0.0444(12)
O22 0.0736(16) 0.0577(15) 0.0378(11) -0.0044(11) -0.0123(11) 0.0311(13)
O23 0.0756(15) 0.0526(13) 0.0693(14) 0.0247(11) 0.0313(12) 0.0518(13)
O24 0.0411(11) 0.0598(15) 0.0837(16) 0.0391(13) 0.0246(11) 0.0238(11)
Cl2A 0.0322(4) 0.0355(6) 0.0265(7) 0.0103(5) 0.0047(4) 0.0091(3)
O31A 0.0445(18) 0.054(2) 0.0468(19) 0.0034(16) 0.0218(15) 0.0057(17)
O32A 0.0466(14) 0.0302(13) 0.0597(19) 0.0067(14) 0.0118(15) 0.0062(11)
O33A 0.110(3) 0.0469(19) 0.0534(16) 0.0264(15) 0.002(2) 0.030(2)
O34A 0.0367(13) 0.097(3) 0.0450(16) 0.0229(15) 0.0080(12) 0.0281(15)
Cl2B 0.0322(4) 0.0355(6) 0.0265(7) 0.0103(5) 0.0047(4) 0.0091(3)
O31B 0.0445(18) 0.054(2) 0.0468(19) 0.0034(16) 0.0218(15) 0.0057(17)
O32B 0.0466(14) 0.0302(13) 0.0597(19) 0.0067(14) 0.0118(15) 0.0062(11)
O33B 0.110(3) 0.0469(19) 0.0534(16) 0.0264(15) 0.002(2) 0.030(2)
O34B 0.0367(13) 0.097(3) 0.0450(16) 0.0229(15) 0.0080(12) 0.0281(15)

loop_
_atom_type_symbol
_atom_type_description
_atom_type_scat_dispersion_real
_atom_type_scat_dispersion_imag
_atom_type_scat_source
C C 0.0033 0.0016 'International Tables Vol C Tables 4.2.6.8 and 6.1.1.4'
H H 0.0000 0.0000 'International Tables Vol C Tables 4.2.6.8 and 6.1.1.4'
N N 0.0061 0.0033 'International Tables Vol C Tables 4.2.6.8 and 6.1.1.4'
O O 0.0106 0.0060 'International Tables Vol C Tables 4.2.6.8 and 6.1.1.4'
Cl Cl 0.1484 0.1585 'International Tables Vol C Tables 4.2.6.8 and 6.1.1.4'
Cu Cu 0.3201 1.2651 'International Tables Vol C Tables 4.2.6.8 and 6.1.1.4'

loop_
_geom_angle_atom_site_label_1
_geom_angle_atom_site_label_2
_geom_angle_atom_site_label_3
_geom_angle
_geom_angle_site_symmetry_3
N3 Cu1 N1 141.13(8) .
N3 Cu1 N2 125.90(8) .
N1 Cu1 N2 92.83(7) .
C4 N1 C6 108.71(17) .
C4 N1 Cu1 126.75(15) .
C6 N1 Cu1 124.27(14) .
C9 N2 C11 108.66(18) .
C9 N2 Cu1 126.30(15) .
C11 N2 Cu1 124.34(14) .
C4 O1 C5 106.78(18) .
C9 O2 C10 106.70(16) .
C14 N3 Cu1 171.9(2) .
C4 C1 C9 113.69(17) .
C4 C1 C2 110.06(18) .
C9 C1 C2 109.16(18) .
C4 C1 C3 107.18(18) .
C9 C1 C3 107.89(17) .
C2 C1 C3 108.72(18) .
N1 C4 O1 116.5(2) .
N1 C4 C1 130.03(19) .
O1 C4 C1 113.30(18) .
O1 C5 C6 104.85(18) .
N1 C6 C7 110.6(2) .
N1 C6 C8 107.67(18) .
C7 C6 C8 110.7(2) .
N1 C6 C5 101.32(18) .
C7 C6 C5 113.9(2) .
C8 C6 C5 112.2(2) .
N2 C9 O2 117.21(19) .
N2 C9 C1 128.97(19) .
O2 C9 C1 113.77(17) .
O2 C10 C11 104.75(17) .
N2 C11 C13 109.46(18) .
N2 C11 C12 107.42(17) .
C13 C11 C12 111.33(19) .
N2 C11 C10 102.13(17) .
C13 C11 C10 112.64(19) .
C12 C11 C10 113.28(19) .
N3 C14 C15 179.6(3) .
N11 Cu2 N12 171.43(8) 2_666
C24 N11 C26 108.09(17) .
C24 N11 Cu2 132.52(15) .
C26 N11 Cu2 119.38(14) .
C29 N12 C31 108.06(17) .
C29 N12 Cu2 132.20(16) 2_666
C31 N12 Cu2 119.66(14) 2_666
C24 O11 C25 105.88(16) .
C29 O12 C30 105.46(16) .
C29 C21 C24 104.94(16) .
C29 C21 C23 111.04(18) .
C24 C21 C23 110.04(17) .
C29 C21 C22 110.78(18) .
C24 C21 C22 112.61(18) .
C23 C21 C22 107.49(18) .
N11 C24 O11 117.25(19) .
N11 C24 C21 127.93(18) .
O11 C24 C21 114.69(18) .
O11 C25 C26 104.38(16) .
C28 C26 N11 111.53(18) .
C28 C26 C27 110.5(2) .
N11 C26 C27 107.19(18) .
C28 C26 C25 113.64(19) .
N11 C26 C25 101.06(17) .
C27 C26 C25 112.4(2) .
N12 C29 O12 116.5(2) .
N12 C29 C21 127.50(19) .
O12 C29 C21 115.92(18) .
O12 C30 C31 104.22(17) .
N12 C31 C33 111.31(17) .
N12 C31 C30 100.30(17) .
C33 C31 C30 112.98(19) .
N12 C31 C32 107.96(18) .
C33 C31 C32 111.57(19) .
C30 C31 C32 112.09(18) .
O22 Cl1 O23 109.42(14) .
O22 Cl1 O24 109.62(16) .
O23 Cl1 O24 109.65(14) .
O22 Cl1 O21 109.78(15) .
O23 Cl1 O21 109.75(13) .
O24 Cl1 O21 108.61(13) .
O32A Cl2A O33A 111.6(2) .
O32A Cl2A O34A 110.0(2) .
O33A Cl2A O34A 106.6(2) .
O32A Cl2A O31A 109.97(19) .
O33A Cl2A O31A 110.9(2) .
O34A Cl2A O31A 107.7(2) .
O31B Cl2B O32B 111.4(8) .
O31B Cl2B O34B 111.1(8) .
O32B Cl2B O34B 111.2(8) .
O31B Cl2B O33B 109.8(8) .
O32B Cl2B O33B 106.9(7) .
O34B Cl2B O33B 106.2(8) .

loop_
_geom_bond_atom_site_label_1
_geom_bond_atom_site_label_2
_geom_bond_distance
_geom_bond_site_symmetry_2
Cu1 N3 1.8540(19) .
Cu1 N1 1.9469(17) .
Cu1 N2 1.9909(18) .
N1 C4 1.276(3) .
N1 C6 1.496(3) .
N2 C9 1.271(3) .
N2 C11 1.493(3) .
O1 C4 1.342(3) .
O1 C5 1.449(3) .
O2 C9 1.342(3) .
O2 C10 1.457(3) .
N3 C14 1.138(3) .
C1 C4 1.516(3) .
C1 C9 1.520(3) .
C1 C2 1.542(3) .
C1 C3 1.547(3) .
C5 C6 1.537(3) .
C6 C7 1.509(4) .
C6 C8 1.522(3) .
C10 C11 1.539(3) .
C11 C13 1.527(3) .
C11 C12 1.528(3) .
C14 C15 1.452(3) .
Cu2 N11 1.8699(17) .
Cu2 N12 1.8738(17) 2_666
N11 C24 1.274(3) .
N11 C26 1.511(3) .
N12 C29 1.281(3) .
N12 C31 1.504(3) .
N12 Cu2 1.8739(17) 2_666
O11 C24 1.340(2) .
O11 C25 1.466(3) .
O12 C29 1.338(2) .
O12 C30 1.459(3) .
C21 C29 1.520(3) .
C21 C24 1.524(3) .
C21 C23 1.532(3) .
C21 C22 1.535(3) .
C25 C26 1.533(3) .
C26 C28 1.504(3) .
C26 C27 1.525(3) .
C30 C31 1.527(3) .
C31 C33 1.513(3) .
C31 C32 1.530(3) .
Cl1 O22 1.418(2) .
Cl1 O23 1.4250(18) .
Cl1 O24 1.425(2) .
Cl1 O21 1.4311(19) .
Cl2A O32A 1.417(3) .
Cl2A O33A 1.419(3) .
Cl2A O34A 1.432(3) .
Cl2A O31A 1.440(3) .
Cl2B O31B 1.398(10) .
Cl2B O32B 1.413(10) .
Cl2B O34B 1.413(10) .
Cl2B O33B 1.455(11) .
